data_4102174
loop_
_publ_author_name
'Martin Lama\<c'
'Anke Spannenberg'
'Wolfgang Baumann'
'Haijun Jiao'
'Christine Fischer'
'Sven Hansen'
'Perdita Arndt'
'Uwe Rosenthal'

_publ_section_title
;
 Si-H Bond Activation of Alkynylsilanes by Group 4 Metallocene Complexes
;
_journal_name_full 'Journal of the American Chemical Society'
_journal_page_first 4369
_journal_page_last 4380
_journal_paper_doi 10.1021/ja910527w
_journal_volume 132
_journal_year 2010
_chemical_formula_sum 'C38 H38 Hf Si4'
_chemical_formula_weight 785.53
_chemical_name_systematic
; 
 ? 
;
_space_group_IT_number 2
_symmetry_cell_setting triclinic
_symmetry_space_group_name_Hall '-P 1'
_symmetry_space_group_name_H-M 'P -1'
_atom_sites_solution_hydrogens geom
_atom_sites_solution_primary direct
_atom_sites_solution_secondary difmap
_audit_creation_method SHELXL-97
_cell_angle_alpha 88.056(2)
_cell_angle_beta 84.173(2)
_cell_angle_gamma 80.283(2)
_cell_formula_units_Z 2
_cell_length_a 8.1828(2)
_cell_length_b 10.4511(3)
_cell_length_c 20.5913(6)
_cell_measurement_reflns_used 5355
_cell_measurement_temperature 200(2)
_cell_measurement_theta_max 27.26
_cell_measurement_theta_min 1.96
_cell_volume 1726.47(8)
_computing_cell_refinement 'IPDS Program Package'
_computing_data_collection 'IPDS Program Package (Stoe & Cie, 2005)'
_computing_data_reduction 'IPDS Program Package'
_computing_molecular_graphics 'DIAMOND (Brandenburg, 2007)'
_computing_structure_refinement 'SHELXL-97 (Sheldrick, 2008)'
_computing_structure_solution 'SHELXS-97 (Sheldrick, 2008)'
_diffrn_ambient_temperature 200(2)
_diffrn_measured_fraction_theta_full 0.999
_diffrn_measured_fraction_theta_max 0.999
_diffrn_measurement_device_type 'STOE IPDS II'
_diffrn_measurement_method 'rotation method'
_diffrn_radiation_monochromator graphite
_diffrn_radiation_source 'fine-focus sealed tube'
_diffrn_radiation_type MoK\a
_diffrn_radiation_wavelength 0.71073
_diffrn_reflns_av_R_equivalents 0.0342
_diffrn_reflns_av_sigmaI/netI 0.0370
_diffrn_reflns_limit_h_max 9
_diffrn_reflns_limit_h_min -10
_diffrn_reflns_limit_k_max 13
_diffrn_reflns_limit_k_min -13
_diffrn_reflns_limit_l_max 26
_diffrn_reflns_limit_l_min -26
_diffrn_reflns_number 26806
_diffrn_reflns_theta_full 26.71
_diffrn_reflns_theta_max 26.71
_diffrn_reflns_theta_min 1.98
_exptl_absorpt_coefficient_mu 3.186
_exptl_absorpt_correction_T_max 0.9264
_exptl_absorpt_correction_T_min 0.5197
_exptl_absorpt_correction_type numerical
_exptl_absorpt_process_details 'X-SHAPE (Stoe & Cie, 2005)'
_exptl_crystal_colour yellow
_exptl_crystal_density_diffrn 1.511
_exptl_crystal_density_method 'not measured'
_exptl_crystal_description plate
_exptl_crystal_F_000 788
_exptl_crystal_size_max 0.42
_exptl_crystal_size_mid 0.23
_exptl_crystal_size_min 0.03
_refine_diff_density_max 0.977
_refine_diff_density_min -0.606
_refine_diff_density_rms 0.082
_refine_ls_extinction_method none
_refine_ls_goodness_of_fit_ref 0.910
_refine_ls_hydrogen_treatment mixed
_refine_ls_matrix_type full
_refine_ls_number_parameters 366
_refine_ls_number_reflns 7322
_refine_ls_number_restraints 24
_refine_ls_restrained_S_all 0.908
_refine_ls_R_factor_all 0.0323
_refine_ls_R_factor_gt 0.0246
_refine_ls_shift/su_max 0.001
_refine_ls_shift/su_mean 0.000
_refine_ls_structure_factor_coef Fsqd
_refine_ls_weighting_details 'calc w=1/[\s^2^(Fo^2^)+(0.0331P)^2^+0.0000P] where P=(Fo^2^+2Fc^2^)/3'
_refine_ls_weighting_scheme calc
_refine_ls_wR_factor_gt 0.0532
_refine_ls_wR_factor_ref 0.0543
_reflns_number_gt 6175
_reflns_number_total 7322
_reflns_threshold_expression >2sigma(I)
_cod_data_source_file ja910527w_si_005.cif
_cod_data_source_block ks1026
_cod_original_cell_volume 1726.47(9)
_cod_database_code 4102174

loop_
_symmetry_equiv_pos_as_xyz
'x, y, z'
'-x, -y, -z'

loop_
_atom_site_label
_atom_site_type_symbol
_atom_site_fract_x
_atom_site_fract_y
_atom_site_fract_z
_atom_site_U_iso_or_equiv
_atom_site_adp_type
_atom_site_occupancy
_atom_site_symmetry_multiplicity
_atom_site_calc_flag
_atom_site_refinement_flags
_atom_site_disorder_assembly
_atom_site_disorder_group
C1 C 0.6691(4) 0.3377(3) 0.31789(15) 0.0333(6) Uani 1 1 d . A .
C2 C 0.7120(4) 0.2174(3) 0.29189(15) 0.0333(6) Uani 1 1 d . A .
C3 C 0.7116(4) 0.3724(3) 0.16503(15) 0.0349(6) Uani 1 1 d . A .
C4 C 0.7482(4) 0.3996(3) 0.10139(17) 0.0424(7) Uani 1 1 d . . .
H4A H 0.7296 0.4891 0.0896 0.051 Uiso 1 1 calc R . .
C5 C 0.8451(4) 0.3400(3) 0.44583(15) 0.0350(7) Uani 1 1 d . A .
C6 C 0.8454(4) 0.3716(3) 0.51070(16) 0.0428(8) Uani 1 1 d D . .
H6A H 0.7442 0.4098 0.5343 0.051 Uiso 1 1 calc R . .
C7 C 0.9893(3) 0.3488(3) 0.54155(18) 0.0515(9) Uani 1 1 d D . .
H7A H 0.9862 0.3694 0.5863 0.062 Uiso 1 1 calc R . .
C8 C 1.1378(4) 0.2961(3) 0.50769(15) 0.0523(9) Uani 1 1 d D . .
H8A H 1.2374 0.2813 0.5288 0.063 Uiso 1 1 calc R . .
C9 C 1.1416(4) 0.2649(3) 0.44308(15) 0.0502(9) Uani 1 1 d D . .
H9A H 1.2438 0.2282 0.4196 0.060 Uiso 1 1 calc R . .
C10 C 0.9972(4) 0.2868(3) 0.41249(17) 0.0430(8) Uani 1 1 d D . .
H10A H 1.0012 0.2654 0.3678 0.052 Uiso 1 1 calc R . .
C11 C 0.5196(4) 0.0106(3) 0.35813(15) 0.0340(7) Uani 1 1 d . . .
C12 C 0.4018(4) 0.0287(3) 0.31298(16) 0.0397(7) Uani 1 1 d D . .
H12A H 0.4263 0.0711 0.2725 0.048 Uiso 1 1 calc R . .
C13 C 0.2504(4) -0.0131(3) 0.32533(15) 0.0444(8) Uani 1 1 d D . .
H13A H 0.1730 -0.0005 0.2934 0.053 Uiso 1 1 calc R . .
C14 C 0.2115(4) -0.0733(3) 0.38412(13) 0.0493(9) Uani 1 1 d D . .
H14A H 0.1068 -0.1013 0.3932 0.059 Uiso 1 1 calc R . .
C15 C 0.3262(3) -0.0924(4) 0.42958(17) 0.0514(9) Uani 1 1 d D . .
H15A H 0.3003 -0.1342 0.4701 0.062 Uiso 1 1 calc R . .
C16 C 0.4780(4) -0.0515(3) 0.41683(17) 0.0429(8) Uani 1 1 d D . .
H16A H 0.5557 -0.0659 0.4487 0.051 Uiso 1 1 calc R . .
C17 C 0.9572(4) 0.1089(3) 0.17571(15) 0.0350(6) Uani 1 1 d . A .
C18 C 1.1000(4) 0.1653(3) 0.17125(17) 0.0427(7) Uani 1 1 d D . .
H18A H 1.0904 0.2548 0.1806 0.051 Uiso 1 1 calc R . .
C19 C 1.2553(4) 0.0948(3) 0.15358(18) 0.0539(9) Uani 1 1 d D . .
H19A H 1.3513 0.1356 0.1508 0.065 Uiso 1 1 calc R . .
C20 C 1.2706(5) -0.0351(3) 0.14001(19) 0.0607(11) Uani 1 1 d D . .
H20A H 1.3775 -0.0840 0.1278 0.073 Uiso 1 1 calc R . .
C21 C 1.1318(4) -0.0945(4) 0.14398(19) 0.0582(10) Uani 1 1 d D . .
H21A H 1.1425 -0.1840 0.1346 0.070 Uiso 1 1 calc R . .
C22 C 0.9771(4) -0.0229(3) 0.16173(17) 0.0456(8) Uani 1 1 d D . .
H22A H 0.8818 -0.0643 0.1645 0.055 Uiso 1 1 calc R . .
C23 C 1.0612(4) 0.2628(3) 0.01506(16) 0.0423(7) Uani 1 1 d . . .
C24 C 1.1580(4) 0.3524(4) 0.03182(18) 0.0492(9) Uani 1 1 d D . .
H24A H 1.1052 0.4306 0.0525 0.059 Uiso 1 1 calc R . .
C25 C 1.3287(4) 0.3291(3) 0.01882(19) 0.0560(10) Uani 1 1 d D . .
H25A H 1.3928 0.3903 0.0312 0.067 Uiso 1 1 calc R . .
C26 C 1.4069(5) 0.2172(3) -0.01211(19) 0.0580(10) Uani 1 1 d D . .
H26A H 1.5246 0.2015 -0.0214 0.070 Uiso 1 1 calc R . .
C27 C 1.3135(3) 0.1281(4) -0.0296(2) 0.0551(9) Uani 1 1 d D . .
H27A H 1.3666 0.0508 -0.0510 0.066 Uiso 1 1 calc R . .
C28 C 1.1429(2) 0.15154(17) -0.01594(10) 0.0482(8) Uani 1 1 d D . .
H28A H 1.0797 0.0895 -0.0282 0.058 Uiso 1 1 calc R . .
C29 C 0.8944(2) 0.56056(17) 0.22727(10) 0.0726(14) Uani 1 1 d R A .
H29 H 0.9823 0.4987 0.2075 0.087 Uiso 1 1 calc R . .
C30 C 0.7886(2) 0.65716(17) 0.19399(10) 0.0701(13) Uani 1 1 d R . .
H30 H 0.7933 0.6713 0.1481 0.084 Uiso 1 1 calc R . .
C31 C 0.6745(2) 0.72893(17) 0.24142(10) 0.0739(14) Uani 1 1 d R A .
H31 H 0.5895 0.7995 0.2328 0.089 Uiso 1 1 calc R . .
C32 C 0.7098(2) 0.67669(17) 0.30402(10) 0.0812(16) Uani 1 1 d R A .
H32 H 0.6525 0.7062 0.3446 0.097 Uiso 1 1 calc R . .
C33 C 0.8457(2) 0.57262(17) 0.29528(10) 0.0858(18) Uani 1 1 d R A .
H33 H 0.8953 0.5203 0.3290 0.103 Uiso 1 1 calc R . .
Hf1 Hf 0.606807(17) 0.504952(12) 0.247774(7) 0.03159(5) Uani 1 1 d . . .
Si1 Si 0.64319(11) 0.36422(9) 0.40804(4) 0.0389(2) Uani 1 1 d . . .
Si2 Si 0.72867(11) 0.06199(8) 0.34139(4) 0.03637(19) Uani 1 1 d . . .
Si3 Si 0.74577(10) 0.20298(8) 0.20027(4) 0.03228(17) Uani 1 1 d . . .
Si4 Si 0.82981(11) 0.28685(9) 0.03336(4) 0.0414(2) Uani 1 1 d . . .
C34A C 0.32146(11) 0.63927(9) 0.25518(4) 0.0483(17) Uiso 0.50 1 d PR A 1
H34A H 0.3108 0.7289 0.2643 0.058 Uiso 0.50 1 calc PR A 1
C35A C 0.31354(11) 0.53714(9) 0.30210(4) 0.0452(16) Uiso 0.50 1 d PR A 1
H35A H 0.2967 0.5465 0.3481 0.054 Uiso 0.50 1 calc PR A 1
C36A C 0.33523(11) 0.41859(9) 0.26811(4) 0.0333(13) Uiso 0.50 1 d PR A 1
H36A H 0.3354 0.3347 0.2874 0.040 Uiso 0.50 1 calc PR A 1
C37A C 0.35655(11) 0.44744(9) 0.20018(4) 0.0342(13) Uiso 0.50 1 d PR A 1
H37A H 0.3735 0.3862 0.1661 0.041 Uiso 0.50 1 calc PR A 1
C38A C 0.34804(11) 0.58383(9) 0.19219(4) 0.0409(14) Uiso 0.50 1 d PR A 1
H38A H 0.3583 0.6299 0.1518 0.049 Uiso 0.50 1 calc PR A 1
C34B C 0.32208(11) 0.59847(9) 0.29751(4) 0.0378(14) Uiso 0.50 1 d PR A 2
H34B H 0.3102 0.6491 0.3357 0.045 Uiso 0.50 1 calc PR A 2
C35B C 0.33030(11) 0.46180(9) 0.29583(4) 0.0411(15) Uiso 0.50 1 d PR A 2
H35B H 0.3249 0.4049 0.3327 0.049 Uiso 0.50 1 calc PR A 2
C36B C 0.34808(11) 0.42509(9) 0.22938(4) 0.0459(16) Uiso 0.50 1 d PR A 2
H36B H 0.3566 0.3393 0.2140 0.055 Uiso 0.50 1 calc PR A 2
C37B C 0.35086(11) 0.53908(9) 0.18999(4) 0.0530(18) Uiso 0.50 1 d PR A 2
H37B H 0.3616 0.5429 0.1436 0.064 Uiso 0.50 1 calc PR A 2
C38B C 0.33479(11) 0.64623(9) 0.23210(4) 0.0477(16) Uiso 0.50 1 d PR A 2
H38B H 0.3329 0.7344 0.2188 0.057 Uiso 0.50 1 calc PR A 2
H1A H 0.564(5) 0.493(4) 0.419(2) 0.070(13) Uiso 1 1 d . . .
H1B H 0.539(5) 0.289(4) 0.440(2) 0.068(12) Uiso 1 1 d . . .
H2A H 0.785(5) 0.076(4) 0.403(2) 0.062(12) Uiso 1 1 d . . .
H2B H 0.831(4) -0.036(3) 0.3090(17) 0.047(10) Uiso 1 1 d . . .
H3 H 0.636(5) 0.132(3) 0.1812(18) 0.049(10) Uiso 1 1 d . . .
H4B H 0.757(5) 0.339(3) -0.0237(17) 0.048(10) Uiso 1 1 d . . .
H4C H 0.783(4) 0.171(3) 0.0446(15) 0.033(8) Uiso 1 1 d . . .

loop_
_atom_site_aniso_label
_atom_site_aniso_U_11
_atom_site_aniso_U_22
_atom_site_aniso_U_33
_atom_site_aniso_U_23
_atom_site_aniso_U_13
_atom_site_aniso_U_12
C1 0.0281(15) 0.0377(15) 0.0339(16) -0.0004(12) -0.0048(12) -0.0042(12)
C2 0.0274(15) 0.0355(14) 0.0369(16) -0.0013(12) -0.0036(13) -0.0048(12)
C3 0.0298(16) 0.0365(15) 0.0375(17) -0.0057(12) -0.0016(13) -0.0029(12)
C4 0.0428(19) 0.0397(16) 0.0427(19) 0.0007(14) -0.0001(15) -0.0040(14)
C5 0.0357(17) 0.0349(14) 0.0358(16) -0.0002(12) -0.0068(13) -0.0076(13)
C6 0.0430(19) 0.0489(18) 0.0380(18) -0.0031(14) -0.0042(15) -0.0110(15)
C7 0.057(2) 0.061(2) 0.043(2) -0.0006(16) -0.0155(18) -0.0220(19)
C8 0.044(2) 0.051(2) 0.067(3) 0.0008(18) -0.0239(19) -0.0095(17)
C9 0.0359(19) 0.0506(19) 0.063(2) -0.0126(17) -0.0080(17) -0.0007(16)
C10 0.0366(18) 0.0466(18) 0.0457(19) -0.0124(15) -0.0046(15) -0.0038(14)
C11 0.0368(17) 0.0278(13) 0.0362(17) -0.0025(12) -0.0015(13) -0.0024(12)
C12 0.0413(19) 0.0436(17) 0.0345(17) 0.0042(13) -0.0044(14) -0.0083(14)
C13 0.0398(19) 0.0484(19) 0.046(2) 0.0010(15) -0.0075(15) -0.0087(15)
C14 0.043(2) 0.0482(19) 0.058(2) 0.0032(16) 0.0005(17) -0.0153(16)
C15 0.056(2) 0.053(2) 0.045(2) 0.0145(16) 0.0013(18) -0.0141(18)
C16 0.047(2) 0.0420(17) 0.0397(18) 0.0044(14) -0.0088(15) -0.0066(15)
C17 0.0356(17) 0.0381(15) 0.0297(15) -0.0023(12) -0.0038(13) -0.0012(13)
C18 0.0367(18) 0.0487(18) 0.0425(19) 0.0040(14) -0.0056(15) -0.0069(15)
C19 0.0351(19) 0.079(3) 0.045(2) 0.0088(18) -0.0026(16) -0.0015(18)
C20 0.044(2) 0.084(3) 0.041(2) -0.0019(19) -0.0026(17) 0.024(2)
C21 0.064(3) 0.050(2) 0.053(2) -0.0121(17) -0.011(2) 0.0181(19)
C22 0.049(2) 0.0404(17) 0.046(2) -0.0073(15) -0.0066(16) 0.0008(15)
C23 0.0422(19) 0.0498(18) 0.0346(17) 0.0025(14) -0.0034(14) -0.0079(15)
C24 0.051(2) 0.0505(19) 0.047(2) -0.0021(16) -0.0022(17) -0.0128(17)
C25 0.053(2) 0.065(2) 0.056(2) 0.0014(19) -0.0082(19) -0.026(2)
C26 0.042(2) 0.073(3) 0.059(2) 0.000(2) -0.0006(18) -0.0110(19)
C27 0.046(2) 0.059(2) 0.057(2) -0.0094(18) 0.0030(18) -0.0057(18)
C28 0.046(2) 0.055(2) 0.044(2) -0.0068(16) -0.0036(16) -0.0097(17)
C29 0.043(2) 0.055(2) 0.124(4) -0.018(3) 0.002(3) -0.0212(19)
C30 0.085(3) 0.061(2) 0.074(3) 0.004(2) -0.004(3) -0.043(3)
C31 0.064(3) 0.041(2) 0.118(4) -0.006(2) -0.011(3) -0.0122(19)
C32 0.115(4) 0.068(3) 0.071(3) -0.028(2) 0.013(3) -0.050(3)
C33 0.106(4) 0.075(3) 0.101(4) 0.027(3) -0.061(3) -0.060(3)
Hf1 0.02856(7) 0.02935(6) 0.03590(7) -0.00288(4) -0.00265(5) -0.00192(4)
Si1 0.0313(5) 0.0507(5) 0.0322(5) -0.0053(4) -0.0026(4) 0.0009(4)
Si2 0.0337(5) 0.0347(4) 0.0402(5) 0.0030(3) -0.0059(4) -0.0036(4)
Si3 0.0292(4) 0.0330(4) 0.0351(4) -0.0047(3) -0.0030(3) -0.0057(3)
Si4 0.0413(5) 0.0471(5) 0.0357(5) -0.0037(4) -0.0017(4) -0.0077(4)

loop_
_atom_type_symbol
_atom_type_description
_atom_type_scat_dispersion_real
_atom_type_scat_dispersion_imag
_atom_type_scat_source
C C 0.0033 0.0016 'International Tables Vol C Tables 4.2.6.8 and 6.1.1.4'
H H 0.0000 0.0000 'International Tables Vol C Tables 4.2.6.8 and 6.1.1.4'
Si Si 0.0817 0.0704 'International Tables Vol C Tables 4.2.6.8 and 6.1.1.4'
Hf Hf -0.5830 6.1852 'International Tables Vol C Tables 4.2.6.8 and 6.1.1.4'

loop_
_geom_angle_atom_site_label_1
_geom_angle_atom_site_label_2
_geom_angle_atom_site_label_3
_geom_angle
C2 C1 Si1 122.4(2)
C2 C1 Hf1 116.9(2)
Si1 C1 Hf1 120.53(15)
C1 C2 Si2 124.1(2)
C1 C2 Si3 118.7(2)
Si2 C2 Si3 117.16(16)
C4 C3 Si3 123.0(2)
C4 C3 Hf1 130.2(2)
Si3 C3 Hf1 106.82(15)
C3 C4 Si4 129.2(3)
C3 C4 H4A 115.4
Si4 C4 H4A 115.4
C6 C5 C10 117.4(3)
C6 C5 Si1 119.4(2)
C10 C5 Si1 123.2(2)
C7 C6 C5 121.4(3)
C7 C6 H6A 119.3
C5 C6 H6A 119.3
C8 C7 C6 120.1(3)
C8 C7 H7A 120.0
C6 C7 H7A 120.0
C7 C8 C9 119.8(3)
C7 C8 H8A 120.1
C9 C8 H8A 120.1
C8 C9 C10 120.0(3)
C8 C9 H9A 120.0
C10 C9 H9A 120.0
C9 C10 C5 121.3(3)
C9 C10 H10A 119.4
C5 C10 H10A 119.4
C16 C11 C12 117.1(3)
C16 C11 Si2 120.3(2)
C12 C11 Si2 122.6(2)
C13 C12 C11 121.9(3)
C13 C12 H12A 119.1
C11 C12 H12A 119.1
C14 C13 C12 119.9(3)
C14 C13 H13A 120.0
C12 C13 H13A 120.0
C15 C14 C13 119.2(3)
C15 C14 H14A 120.4
C13 C14 H14A 120.4
C14 C15 C16 120.7(3)
C14 C15 H15A 119.7
C16 C15 H15A 119.7
C15 C16 C11 121.2(3)
C15 C16 H16A 119.4
C11 C16 H16A 119.4
C18 C17 C22 117.2(3)
C18 C17 Si3 122.2(2)
C22 C17 Si3 120.6(2)
C19 C18 C17 121.7(3)
C19 C18 H18A 119.1
C17 C18 H18A 119.1
C18 C19 C20 119.6(3)
C18 C19 H19A 120.2
C20 C19 H19A 120.2
C21 C20 C19 120.4(3)
C21 C20 H20A 119.8
C19 C20 H20A 119.8
C20 C21 C22 119.5(3)
C20 C21 H21A 120.3
C22 C21 H21A 120.3
C21 C22 C17 121.6(3)
C21 C22 H22A 119.2
C17 C22 H22A 119.2
C28 C23 C24 117.5(3)
C28 C23 Si4 119.5(2)
C24 C23 Si4 123.0(3)
C25 C24 C23 120.9(3)
C25 C24 H24A 119.5
C23 C24 H24A 119.5
C24 C25 C26 120.2(3)
C24 C25 H25A 119.9
C26 C25 H25A 119.9
C25 C26 C27 119.7(3)
C25 C26 H26A 120.1
C27 C26 H26A 120.1
C28 C27 C26 119.8(3)
C28 C27 H27A 120.1
C26 C27 H27A 120.1
C27 C28 C23 121.8(2)
C27 C28 H28A 119.1
C23 C28 H28A 119.1
C33 C29 C30 108.0
C33 C29 Hf1 72.6
C30 C29 Hf1 73.7
C33 C29 H29 126.0
C30 C29 H29 126.0
Hf1 C29 H29 119.6
C31 C30 C29 108.0
C31 C30 Hf1 72.7
C29 C30 Hf1 73.4
C31 C30 H30 126.0
C29 C30 H30 126.0
Hf1 C30 H30 119.7
C30 C31 C32 108.0
C30 C31 Hf1 74.4
C32 C31 Hf1 72.7
C30 C31 H31 126.0
C32 C31 H31 126.0
Hf1 C31 H31 118.8
C33 C32 C31 108.0
C33 C32 Hf1 73.8
C31 C32 Hf1 74.0
C33 C32 H32 126.0
C31 C32 H32 126.0
Hf1 C32 H32 118.1
C32 C33 C29 108.0
C32 C33 Hf1 72.9
C29 C33 Hf1 74.4
C32 C33 H33 126.0
C29 C33 H33 126.0
Hf1 C33 H33 118.6
C3 Hf1 C1 88.90(11)
C3 Hf1 C36B 82.12
C1 Hf1 C36B 89.62
C3 Hf1 C32 134.37
C1 Hf1 C32 99.57
C36B Hf1 C32 142.0
C3 Hf1 C37B 84.09
C1 Hf1 C37B 122.96
C36B Hf1 C37B 33.3
C32 Hf1 C37B 124.68
C3 Hf1 C35B 111.98
C1 Hf1 C35B 76.24
C36B Hf1 C35B 33.3
C32 Hf1 C35B 113.6
C37B Hf1 C35B 55.2
C3 Hf1 C33 107.38
C1 Hf1 C33 80.02
C36B Hf1 C33 165.64
C32 Hf1 C33 33.3
C37B Hf1 C33 155.2
C35B Hf1 C33 133.05
C3 Hf1 C31 117.43
C1 Hf1 C31 132.10
C36B Hf1 C31 130.67
C32 Hf1 C31 33.2
C37B Hf1 C31 100.24
C35B Hf1 C31 121.3
C33 Hf1 C31 55.0
C3 Hf1 C38B 115.20
C1 Hf1 C38B 130.41
C36B Hf1 C38B 55.1
C32 Hf1 C38B 92.92
C37B Hf1 C38B 33.1
C35B Hf1 C38B 55.0
C33 Hf1 C38B 125.9
C31 Hf1 C38B 76.0
C3 Hf1 C34B 135.93
C1 Hf1 C34B 99.69
C36B Hf1 C34B 55.1
C32 Hf1 C34B 87.0
C37B Hf1 C34B 55.0
C35B Hf1 C34B 33.1
C33 Hf1 C34B 116.66
C31 Hf1 C34B 88.2
C38B Hf1 C34B 33.0
C3 Hf1 C34A 123.87
C1 Hf1 C34A 120.77
C36B Hf1 C34A 54.7
C32 Hf1 C34A 89.78
C37B Hf1 C34A 39.9
C35B Hf1 C34A 47.3
C33 Hf1 C34A 123.0
C31 Hf1 C34A 78.7
C38B Hf1 C34A 11.1
C34B Hf1 C34A 22.1
C3 Hf1 C29 79.66
C1 Hf1 C29 97.04
C36B Hf1 C29 160.45
C32 Hf1 C29 54.9
C37B Hf1 C29 136.37
C35B Hf1 C29 166.08
C33 Hf1 C29 33.0
C31 Hf1 C29 54.7
C38B Hf1 C29 128.29
C34B Hf1 C29 140.5
C34A Hf1 C29 133.1
C1 Si1 C5 113.47(14)
C1 Si1 H1A 107.9(17)
C5 Si1 H1A 107.9(17)
C1 Si1 H1B 112.2(18)
C5 Si1 H1B 109.6(18)
H1A Si1 H1B 105(2)
C11 Si2 C2 110.54(14)
C11 Si2 H2A 106.1(16)
C2 Si2 H2A 112.1(15)
C11 Si2 H2B 107.2(14)
C2 Si2 H2B 111.1(15)
H2A Si2 H2B 110(2)
C17 Si3 C3 113.72(14)
C17 Si3 C2 110.08(14)
C3 Si3 C2 107.04(13)
C17 Si3 H3 105.7(15)
C3 Si3 H3 111.9(15)
C2 Si3 H3 108.3(15)
C4 Si4 C23 114.06(16)
C4 Si4 H4B 108.0(14)
C23 Si4 H4B 108.2(14)
C4 Si4 H4C 111.4(13)
C23 Si4 H4C 108.8(14)
H4B Si4 H4C 106.1(19)
C38A C34A C35A 108.0
C38A C34A Hf1 73.8
C35A C34A Hf1 74.0
C38A C34A H34A 126.0
C35A C34A H34A 126.0
Hf1 C34A H34A 118.2
C36A C35A C34A 108.0
C36A C35A Hf1 74.1
C34A C35A Hf1 73.2
C36A C35A H35A 126.0
C34A C35A H35A 126.0
Hf1 C35A H35A 118.6
C35A C36A C37A 108.0
C35A C36A Hf1 73.2
C37A C36A Hf1 73.6
C35A C36A H36A 126.0
C37A C36A H36A 126.0
Hf1 C36A H36A 119.1
C38A C37A C36A 108.0
C38A C37A Hf1 73.1
C36A C37A Hf1 73.8
C38A C37A H37A 126.0
C36A C37A H37A 126.0
Hf1 C37A H37A 119.0
C34A C38A C37A 108.0
C34A C38A Hf1 73.3
C37A C38A Hf1 74.1
C34A C38A H38A 126.0
C37A C38A H38A 126.0
Hf1 C38A H38A 118.5
C35B C34B C38B 108.0
C35B C34B Hf1 72.8
C38B C34B Hf1 73.5
C35B C34B H34B 126.0
C38B C34B H34B 126.0
Hf1 C34B H34B 119.6
C34B C35B C36B 108.0
C34B C35B Hf1 74.1
C36B C35B Hf1 72.9
C34B C35B H35B 126.0
C36B C35B H35B 126.0
Hf1 C35B H35B 118.9
C35B C36B C37B 108.0
C35B C36B Hf1 73.8
C37B C36B Hf1 73.7
C35B C36B H36B 126.0
C37B C36B H36B 126.0
Hf1 C36B H36B 118.4
C38B C37B C36B 108.0
C38B C37B Hf1 74.1
C36B C37B Hf1 72.9
C38B C37B H37B 126.0
C36B C37B H37B 126.0
Hf1 C37B H37B 118.8
C37B C38B C34B 108.0
C37B C38B Hf1 72.7
C34B C38B Hf1 73.5
C37B C38B H38B 126.0
C34B C38B H38B 126.0
Hf1 C38B H38B 119.6

loop_
_geom_bond_atom_site_label_1
_geom_bond_atom_site_label_2
_geom_bond_distance
C1 C2 1.360(4)
C1 Si1 1.872(3)
C1 Hf1 2.253(3)
C2 Si2 1.881(3)
C2 Si3 1.886(3)
C3 C4 1.346(5)
C3 Si3 1.878(3)
C3 Hf1 2.240(3)
C4 Si4 1.858(3)
C4 H4A 0.9500
C5 C6 1.387(4)
C5 C10 1.396(4)
C5 Si1 1.872(3)
C6 C7 1.376(2)
C6 H6A 0.9500
C7 C8 1.376(2)
C7 H7A 0.9500
C8 C9 1.377(2)
C8 H8A 0.9500
C9 C10 1.377(2)
C9 H9A 0.9500
C10 H10A 0.9500
C11 C16 1.391(4)
C11 C12 1.393(5)
C11 Si2 1.874(3)
C12 C13 1.379(2)
C12 H12A 0.9500
C13 C14 1.378(2)
C13 H13A 0.9500
C14 C15 1.378(2)
C14 H14A 0.9500
C15 C16 1.379(2)
C15 H15A 0.9500
C16 H16A 0.9500
C17 C18 1.389(4)
C17 C22 1.396(4)
C17 Si3 1.870(3)
C18 C19 1.378(2)
C18 H18A 0.9500
C19 C20 1.378(2)
C19 H19A 0.9500
C20 C21 1.378(2)
C20 H20A 0.9500
C21 C22 1.378(2)
C21 H21A 0.9500
C22 H22A 0.9500
C23 C28 1.382(4)
C23 C24 1.396(5)
C23 Si4 1.869(4)
C24 C25 1.377(2)
C24 H24A 0.9500
C25 C26 1.377(2)
C25 H25A 0.9500
C26 C27 1.378(2)
C26 H26A 0.9500
C27 C28 1.377(2)
C27 H27A 0.9500
C28 H28A 0.9500
C29 C33 1.4202
C29 C30 1.4202
C29 Hf1 2.5094
C29 H29 0.9500
C30 C31 1.4199
C30 Hf1 2.5129
C30 H30 0.9500
C31 C32 1.4204
C31 Hf1 2.4911
C31 H31 0.9500
C32 C33 1.4199
C32 Hf1 2.4744
C32 H32 0.9500
C33 Hf1 2.4859
C33 H33 0.9500
Hf1 C36B 2.4704
Hf1 C37B 2.4808
Hf1 C35B 2.4822
Hf1 C38B 2.4986
Hf1 C34B 2.4994
Hf1 C34A 2.5063
Si1 H1A 1.41(4)
Si1 H1B 1.37(4)
Si2 H2A 1.41(4)
Si2 H2B 1.35(4)
Si3 H3 1.35(3)
Si4 H4B 1.42(4)
Si4 H4C 1.33(3)
C34A C38A 1.4200
C34A C35A 1.4204
C34A H34A 0.9500
C35A C36A 1.4199
C35A H35A 0.9500
C36A C37A 1.4204
C36A H36A 0.9500
C37A C38A 1.4201
C37A H37A 0.9500
C38A H38A 0.9500
C34B C35B 1.4200
C34B C38B 1.4204
C34B H34B 0.9500
C35B C36B 1.4201
C35B H35B 0.9500
C36B C37B 1.4203
C36B H36B 0.9500
C37B C38B 1.4199
C37B H37B 0.9500
C38B H38B 0.9500
